data_7031969
loop_
_publ_author_name
'Harris, Lisa A.-M.'
'Tam, Eric C. Y.'
'Coles, Martyn P.'
'Fulton, J. Robin'

_publ_section_title
;
 Lead and tin \b-diketiminato amido/anilido complexes: competitive
 nucleophilic reactivity at the \b-diketiminato \g-carbon.
;
_journal_issue 36
_journal_name_full 'Dalton transactions (Cambridge, England : 2003)'
_journal_page_first 13803
_journal_page_last 13814
_journal_paper_doi 10.1039/c4dt01714e
_journal_volume 43
_journal_year 2014
_chemical_compound_source 'synthesis as described'
_chemical_formula_moiety 'C35 H47 N3 Pb'
_chemical_formula_sum 'C35 H47 N3 Pb'
_chemical_formula_weight 716.95
_chemical_name_systematic
;
 ?
;
_space_group_IT_number 14
_symmetry_cell_setting monoclinic
_symmetry_Int_Tables_number 14
_symmetry_space_group_name_Hall '-P 2ybc'
_symmetry_space_group_name_H-M 'P 1 21/c 1'
_atom_sites_solution_hydrogens geom
_atom_sites_solution_primary direct
_atom_sites_solution_secondary difmap
_audit_conform_dict_location ftp://ftp.iucr.org/pub/cif_core.dic
_audit_conform_dict_name cif_core.dic
_audit_conform_dict_version 2.2
_audit_creation_date 2011-05-20T08:08:15-00:00
_audit_creation_method 'WinGX routine CIF_UPDATE'
_cell_angle_alpha 90
_cell_angle_beta 103.849(1)
_cell_angle_gamma 90
_cell_formula_units_Z 4
_cell_length_a 12.3216(2)
_cell_length_b 29.2568(6)
_cell_length_c 9.2746(2)
_cell_measurement_reflns_used 7536
_cell_measurement_temperature 120(2)
_cell_measurement_theta_max 27.485
_cell_measurement_theta_min 2.910
_cell_volume 3246.21(11)
_computing_cell_refinement 'HKL Scalepack (Otwinowski & Minor 1997)'
_computing_data_reduction 'HKL Denzo and Scalepack (Otwinowski & Minor 1997)'
_computing_molecular_graphics 'Ortep-3 for Windows (Farrugia, 1997)'
_computing_publication_material 'WinGX publication routines (Farrugia, 1999)'
_computing_structure_refinement 'SHELXL-97 (Sheldrick, 1997)'
_computing_structure_solution 'SHELXS-97 (Sheldrick, 1997)'
_diffrn_ambient_temperature 120(2)
_diffrn_detector_area_resol_mean 9.091
_diffrn_measured_fraction_theta_full 0.995
_diffrn_measured_fraction_theta_max 0.995
_diffrn_measurement_device '95mm CCD camera on \k-goniostat'
_diffrn_measurement_device_type 'Bruker-Nonius Roper CCD camera on \k-goniostat'
_diffrn_measurement_method '\f & \w scans''
_diffrn_orient_matrix_type 'by Bruker AXS Collect from scalepack cell'
_diffrn_orient_matrix_UB_11 0.0753425
_diffrn_orient_matrix_UB_12 -0.0240332
_diffrn_orient_matrix_UB_13 0.0308516
_diffrn_orient_matrix_UB_21 -0.0806267
_diffrn_orient_matrix_UB_22 -0.0204154
_diffrn_orient_matrix_UB_23 0.0131312
_diffrn_orient_matrix_UB_31 -0.0124910
_diffrn_orient_matrix_UB_32 -0.0131852
_diffrn_orient_matrix_UB_33 -0.0765660
_diffrn_radiation_monochromator graphite
_diffrn_radiation_source 'Bruker-Nonius FR591 rotating anode'
_diffrn_radiation_type MoK\a
_diffrn_radiation_wavelength 0.71073
_diffrn_reflns_av_R_equivalents 0.0442
_diffrn_reflns_av_unetI/netI 0.0395
_diffrn_reflns_limit_h_max 16
_diffrn_reflns_limit_h_min -15
_diffrn_reflns_limit_k_max 24
_diffrn_reflns_limit_k_min -38
_diffrn_reflns_limit_l_max 12
_diffrn_reflns_limit_l_min -12
_diffrn_reflns_number 34216
_diffrn_reflns_theta_full 27.53
_diffrn_reflns_theta_max 27.53
_diffrn_reflns_theta_min 3.22
_exptl_absorpt_coefficient_mu 5.223
_exptl_absorpt_correction_T_max 0.7456
_exptl_absorpt_correction_T_min 0.5451
_exptl_absorpt_correction_type multi-scan
_exptl_absorpt_process_details 'SADABS 2007/2 (Sheldrick, G.M., 2007)'
_exptl_crystal_colour Yellow
_exptl_crystal_density_diffrn 1.467
_exptl_crystal_density_method 'not measured'
_exptl_crystal_description Block
_exptl_crystal_F_000 1440
_exptl_crystal_size_max 0.32
_exptl_crystal_size_mid 0.24
_exptl_crystal_size_min 0.14
_refine_diff_density_max 0.499
_refine_diff_density_min -0.755
_refine_diff_density_rms 0.101
_refine_ls_extinction_method none
_refine_ls_goodness_of_fit_ref 1.056
_refine_ls_hydrogen_treatment mixed
_refine_ls_matrix_type full
_refine_ls_number_parameters 358
_refine_ls_number_reflns 7427
_refine_ls_number_restraints 0
_refine_ls_restrained_S_all 1.056
_refine_ls_R_factor_all 0.0314
_refine_ls_R_factor_gt 0.025
_refine_ls_shift/su_max 0.002
_refine_ls_shift/su_mean 0
_refine_ls_structure_factor_coef Fsqd
_refine_ls_weighting_details 'calc w=1/[\s^2^(Fo^2^)+(0.0000P)^2^+3.8820P] where P=(Fo^2^+2Fc^2^)/3'
_refine_ls_weighting_scheme calc
_refine_ls_wR_factor_gt 0.0509
_refine_ls_wR_factor_ref 0.053
_reflns_number_gt 6527
_reflns_number_total 7427
_reflns_threshold_expression >2sigma(I)
_cod_data_source_file c4dt01714e2.cif
_cod_data_source_block (3)-may511
_cod_depositor_comments 'Adding full bibliography for 7031968--7031975.cif.'
_cod_original_sg_symbol_H-M P21/c
_cod_database_code 7031969

loop_
_symmetry_equiv_pos_as_xyz
'x, y, z'
'-x, y+1/2, -z+1/2'
'-x, -y, -z'
'x, -y-1/2, z-1/2'

loop_
_atom_site_label
_atom_site_type_symbol
_atom_site_fract_x
_atom_site_fract_y
_atom_site_fract_z
_atom_site_U_iso_or_equiv
_atom_site_adp_type
_atom_site_occupancy
_atom_site_symmetry_multiplicity
_atom_site_calc_flag
_atom_site_refinement_flags
Pb Pb 0.184318(8) 0.836645(4) 0.359620(11) 0.01344(4) Uani 1 1 d .
N1 N 0.29042(18) 0.89490(8) 0.4989(3) 0.0152(5) Uani 1 1 d .
N2 N 0.04507(18) 0.87157(8) 0.4570(2) 0.0131(5) Uani 1 1 d .
N3 N 0.2211(2) 0.78947(9) 0.5525(3) 0.0184(5) Uani 1 1 d .
H3N H 0.246(3) 0.8001(13) 0.627(4) 0.025(10) Uiso 1 1 d .
C1 C 0.2636(2) 0.92115(10) 0.6029(3) 0.0167(6) Uani 1 1 d .
C2 C 0.1581(2) 0.92298(10) 0.6347(3) 0.0173(6) Uani 1 1 d .
H2 H 0.1552 0.9404 0.7201 0.021 Uiso 1 1 calc R
C3 C 0.0552(2) 0.90311(10) 0.5604(3) 0.0159(6) Uani 1 1 d .
C4 C 0.3503(3) 0.95373(12) 0.6898(4) 0.0272(7) Uani 1 1 d .
H4C H 0.3675 0.9771 0.6228 0.041 Uiso 1 1 calc R
H4B H 0.4184 0.9367 0.7354 0.041 Uiso 1 1 calc R
H4A H 0.3211 0.9685 0.7676 0.041 Uiso 1 1 calc R
C5 C -0.0460(2) 0.92179(12) 0.6068(3) 0.0240(7) Uani 1 1 d .
H5C H -0.0443 0.9117 0.708 0.036 Uiso 1 1 calc R
H5B H -0.1142 0.9105 0.5387 0.036 Uiso 1 1 calc R
H5A H -0.0448 0.9553 0.6037 0.036 Uiso 1 1 calc R
C6 C 0.3912(2) 0.90475(10) 0.4503(3) 0.0159(6) Uani 1 1 d .
C7 C 0.4900(2) 0.88018(11) 0.5088(3) 0.0196(6) Uani 1 1 d .
C8 C 0.5825(2) 0.88852(11) 0.4480(4) 0.0249(7) Uani 1 1 d .
H8 H 0.6503 0.8725 0.4863 0.03 Uiso 1 1 calc R
C9 C 0.5767(3) 0.91927(12) 0.3346(4) 0.0263(7) Uani 1 1 d .
H9 H 0.6396 0.9239 0.2939 0.032 Uiso 1 1 calc R
C10 C 0.4792(3) 0.94341(11) 0.2797(3) 0.0232(7) Uani 1 1 d .
H10 H 0.4758 0.9648 0.2015 0.028 Uiso 1 1 calc R
C11 C 0.3854(2) 0.93687(11) 0.3375(3) 0.0183(6) Uani 1 1 d .
C12 C 0.5007(2) 0.84473(12) 0.6314(4) 0.0246(7) Uani 1 1 d .
H12 H 0.4259 0.8415 0.6546 0.03 Uiso 1 1 calc R
C13 C 0.5849(3) 0.85960(15) 0.7747(4) 0.0391(9) Uani 1 1 d .
H13C H 0.6588 0.8636 0.7544 0.059 Uiso 1 1 calc R
H13B H 0.589 0.8361 0.8511 0.059 Uiso 1 1 calc R
H13A H 0.5605 0.8886 0.8097 0.059 Uiso 1 1 calc R
C14 C 0.5337(3) 0.79807(13) 0.5815(4) 0.0337(8) Uani 1 1 d .
H14C H 0.4768 0.7878 0.4947 0.051 Uiso 1 1 calc R
H14B H 0.5395 0.776 0.6624 0.051 Uiso 1 1 calc R
H14A H 0.606 0.8005 0.5554 0.051 Uiso 1 1 calc R
C15 C 0.2804(3) 0.96548(12) 0.2762(4) 0.0256(7) Uani 1 1 d .
H15 H 0.2261 0.9589 0.3384 0.031 Uiso 1 1 calc R
C16 C 0.2243(3) 0.95296(14) 0.1172(4) 0.0413(9) Uani 1 1 d .
H16C H 0.2764 0.9582 0.0539 0.062 Uiso 1 1 calc R
H16B H 0.1576 0.9719 0.0825 0.062 Uiso 1 1 calc R
H16A H 0.2028 0.9206 0.1123 0.062 Uiso 1 1 calc R
C17 C 0.3057(3) 1.01686(14) 0.2875(5) 0.0454(10) Uani 1 1 d .
H17C H 0.3557 1.0246 0.2233 0.068 Uiso 1 1 calc R
H17B H 0.3419 1.0247 0.3906 0.068 Uiso 1 1 calc R
H17A H 0.2359 1.0341 0.2559 0.068 Uiso 1 1 calc R
C18 C -0.0629(2) 0.85415(10) 0.3822(3) 0.0134(6) Uani 1 1 d .
C19 C -0.1116(2) 0.81799(11) 0.4450(3) 0.0168(6) Uani 1 1 d .
C20 C -0.2134(2) 0.80027(11) 0.3635(3) 0.0213(7) Uani 1 1 d .
H20 H -0.2472 0.7757 0.4035 0.026 Uiso 1 1 calc R
C21 C -0.2660(2) 0.81789(12) 0.2258(3) 0.0213(7) Uani 1 1 d .
H21 H -0.3358 0.8057 0.173 0.026 Uiso 1 1 calc R
C22 C -0.2170(2) 0.85302(12) 0.1656(3) 0.0216(7) Uani 1 1 d .
H22 H -0.2536 0.8648 0.071 0.026 Uiso 1 1 calc R
C23 C -0.1148(2) 0.87179(10) 0.2403(3) 0.0166(6) Uani 1 1 d .
C24 C -0.0590(2) 0.79881(11) 0.5988(3) 0.0186(6) Uani 1 1 d .
H24 H 0.0143 0.8145 0.6373 0.022 Uiso 1 1 calc R
C25 C -0.0371(3) 0.74762(11) 0.5956(3) 0.0241(7) Uani 1 1 d .
H25C H -0.1078 0.7315 0.557 0.036 Uiso 1 1 calc R
H25B H -0.0032 0.7369 0.6965 0.036 Uiso 1 1 calc R
H25A H 0.0139 0.7415 0.5315 0.036 Uiso 1 1 calc R
C26 C -0.1340(3) 0.80907(12) 0.7059(4) 0.0275(7) Uani 1 1 d .
H26C H -0.1433 0.8422 0.7129 0.041 Uiso 1 1 calc R
H26B H -0.0991 0.7968 0.8044 0.041 Uiso 1 1 calc R
H26A H -0.2073 0.7948 0.6687 0.041 Uiso 1 1 calc R
C27 C -0.0633(3) 0.91140(11) 0.1733(3) 0.0220(7) Uani 1 1 d .
H27 H 0.0161 0.9145 0.2307 0.026 Uiso 1 1 calc R
C28 C -0.1229(4) 0.95636(13) 0.1888(5) 0.0474(11) Uani 1 1 d .
H28C H -0.202 0.9539 0.137 0.071 Uiso 1 1 calc R
H28B H -0.0883 0.9812 0.145 0.071 Uiso 1 1 calc R
H28A H -0.1168 0.9628 0.2941 0.071 Uiso 1 1 calc R
C29 C -0.0625(3) 0.90286(14) 0.0112(4) 0.0359(9) Uani 1 1 d .
H29C H -0.0189 0.8753 0.0041 0.054 Uiso 1 1 calc R
H29B H -0.0288 0.9291 -0.0273 0.054 Uiso 1 1 calc R
H29A H -0.1394 0.8987 -0.0474 0.054 Uiso 1 1 calc R
C30 C 0.2615(2) 0.74568(11) 0.5503(3) 0.0179(6) Uani 1 1 d .
C31 C 0.3480(2) 0.72788(12) 0.6656(4) 0.0256(7) Uani 1 1 d .
H31 H 0.3778 0.7461 0.7506 0.031 Uiso 1 1 calc R
C32 C 0.3898(3) 0.68433(13) 0.6569(4) 0.0333(9) Uani 1 1 d .
H32 H 0.4493 0.6736 0.7345 0.04 Uiso 1 1 calc R
C33 C 0.3467(3) 0.65631(13) 0.5375(5) 0.0414(10) Uani 1 1 d .
H33 H 0.3766 0.6266 0.5316 0.05 Uiso 1 1 calc R
C34 C 0.2588(4) 0.67227(13) 0.4262(4) 0.0379(9) Uani 1 1 d .
H34 H 0.2268 0.6529 0.3448 0.045 Uiso 1 1 calc R
C35 C 0.2169(3) 0.71599(12) 0.4321(3) 0.0261(7) Uani 1 1 d .
H35 H 0.1567 0.7261 0.3543 0.031 Uiso 1 1 calc R

loop_
_atom_site_aniso_label
_atom_site_aniso_U_11
_atom_site_aniso_U_22
_atom_site_aniso_U_33
_atom_site_aniso_U_23
_atom_site_aniso_U_13
_atom_site_aniso_U_12
Pb 0.01373(5) 0.01118(6) 0.01550(6) -0.00152(4) 0.00370(4) -0.00004(4)
N1 0.0136(11) 0.0123(13) 0.0198(12) -0.0008(10) 0.0045(9) -0.0024(10)
N2 0.0132(11) 0.0112(13) 0.0152(12) 0.0000(9) 0.0038(9) 0.0026(9)
N3 0.0252(13) 0.0128(14) 0.0162(13) -0.0009(11) 0.0025(11) 0.0022(11)
C1 0.0215(14) 0.0126(16) 0.0151(14) 0.0008(11) 0.0028(11) -0.0006(12)
C2 0.0214(14) 0.0157(16) 0.0162(14) -0.0038(12) 0.0070(11) -0.0022(12)
C3 0.0203(13) 0.0133(16) 0.0146(14) 0.0012(11) 0.0051(11) 0.0006(12)
C4 0.0243(15) 0.0238(19) 0.0344(18) -0.0136(15) 0.0092(14) -0.0090(14)
C5 0.0208(15) 0.0253(19) 0.0287(17) -0.0075(14) 0.0114(13) 0.0001(13)
C6 0.0161(13) 0.0137(16) 0.0178(14) -0.0056(12) 0.0042(11) -0.0039(11)
C7 0.0169(13) 0.0148(17) 0.0265(16) -0.0040(12) 0.0043(12) -0.0019(12)
C8 0.0177(14) 0.0191(18) 0.0383(19) -0.0052(14) 0.0077(13) -0.0015(13)
C9 0.0250(15) 0.0230(19) 0.0351(19) -0.0078(15) 0.0155(14) -0.0082(14)
C10 0.0278(16) 0.0175(18) 0.0269(17) -0.0020(13) 0.0120(13) -0.0069(13)
C11 0.0193(14) 0.0150(16) 0.0202(15) -0.0027(12) 0.0041(11) -0.0052(12)
C12 0.0131(13) 0.027(2) 0.0330(18) 0.0043(14) 0.0038(12) 0.0001(13)
C13 0.0301(18) 0.048(3) 0.035(2) 0.0056(18) -0.0009(15) 0.0035(18)
C14 0.0227(16) 0.027(2) 0.050(2) 0.0084(17) 0.0051(15) 0.0001(14)
C15 0.0258(16) 0.0237(19) 0.0281(18) 0.0069(14) 0.0079(13) 0.0010(14)
C16 0.046(2) 0.030(2) 0.040(2) 0.0038(17) -0.0046(17) 0.0045(18)
C17 0.046(2) 0.024(2) 0.061(3) -0.0043(19) 0.0037(19) 0.0090(18)
C18 0.0135(12) 0.0119(15) 0.0153(14) -0.0017(11) 0.0043(10) 0.0042(11)
C19 0.0132(12) 0.0197(16) 0.0182(14) -0.0012(12) 0.0052(11) 0.0028(12)
C20 0.0182(14) 0.0219(18) 0.0239(16) -0.0023(13) 0.0053(12) -0.0003(13)
C21 0.0134(13) 0.0266(18) 0.0213(15) -0.0074(13) -0.0006(11) -0.0004(13)
C22 0.0202(14) 0.0232(18) 0.0181(15) -0.0017(13) -0.0019(11) 0.0065(13)
C23 0.0200(14) 0.0134(16) 0.0157(14) -0.0015(11) 0.0026(11) 0.0054(12)
C24 0.0151(13) 0.0217(18) 0.0175(15) 0.0031(12) 0.0011(11) -0.0020(12)
C25 0.0237(15) 0.0230(19) 0.0264(17) 0.0038(14) 0.0077(13) 0.0005(13)
C26 0.0329(17) 0.028(2) 0.0239(17) 0.0018(14) 0.0114(14) 0.0017(15)
C27 0.0289(16) 0.0185(17) 0.0151(15) 0.0018(12) -0.0019(12) 0.0013(13)
C28 0.083(3) 0.019(2) 0.049(2) 0.0076(18) 0.034(2) 0.010(2)
C29 0.046(2) 0.042(2) 0.0207(17) -0.0018(16) 0.0090(15) -0.0083(18)
C30 0.0178(13) 0.0165(17) 0.0213(15) 0.0061(12) 0.0081(11) 0.0002(12)
C31 0.0204(14) 0.029(2) 0.0275(17) 0.0082(14) 0.0064(13) -0.0003(14)
C32 0.0280(17) 0.031(2) 0.045(2) 0.0238(18) 0.0178(15) 0.0131(16)
C33 0.063(3) 0.020(2) 0.054(3) 0.0181(18) 0.038(2) 0.0196(19)
C34 0.067(3) 0.018(2) 0.034(2) 0.0003(15) 0.0231(19) 0.0035(18)
C35 0.0372(18) 0.0194(19) 0.0218(16) 0.0014(13) 0.0069(14) 0.0041(15)

loop_
_atom_type_symbol
_atom_type_description
_atom_type_scat_dispersion_real
_atom_type_scat_dispersion_imag
_atom_type_scat_source
C C 0.0033 0.0016 'International Tables Vol C Tables 4.2.6.8 and 6.1.1.4'
H H 0 0 'International Tables Vol C Tables 4.2.6.8 and 6.1.1.4'
N N 0.0061 0.0033 'International Tables Vol C Tables 4.2.6.8 and 6.1.1.4'
Pb Pb -3.3944 10.1111 'International Tables Vol C Tables 4.2.6.8 and 6.1.1.4'

loop_
_geom_angle_atom_site_label_1
_geom_angle_atom_site_label_2
_geom_angle_atom_site_label_3
_geom_angle
N3 Pb N1 91.64(9)
N3 Pb N2 89.31(9)
N1 Pb N2 80.46(8)
C1 N1 C6 119.3(2)
C1 N1 Pb 127.99(18)
C6 N1 Pb 112.38(17)
C3 N2 C18 121.0(2)
C3 N2 Pb 129.29(18)
C18 N2 Pb 109.64(16)
C30 N3 Pb 124.9(2)
C30 N3 H3N 109(3)
Pb N3 H3N 116(3)
N1 C1 C2 125.2(3)
N1 C1 C4 118.8(3)
C2 C1 C4 115.9(3)
C1 C2 C3 130.5(3)
C1 C2 H2 114.7
C3 C2 H2 114.7
N2 C3 C2 124.2(3)
N2 C3 C5 121.3(3)
C2 C3 C5 114.6(3)
C1 C4 H4C 109.5
C1 C4 H4B 109.5
H4C C4 H4B 109.5
C1 C4 H4A 109.5
H4C C4 H4A 109.5
H4B C4 H4A 109.5
C3 C5 H5C 109.5
C3 C5 H5B 109.5
H5C C5 H5B 109.5
C3 C5 H5A 109.5
H5C C5 H5A 109.5
H5B C5 H5A 109.5
C11 C6 C7 121.1(3)
C11 C6 N1 118.3(2)
C7 C6 N1 120.4(3)
C6 C7 C8 117.8(3)
C6 C7 C12 123.3(3)
C8 C7 C12 118.9(3)
C9 C8 C7 121.4(3)
C9 C8 H8 119.3
C7 C8 H8 119.3
C8 C9 C10 119.9(3)
C8 C9 H9 120
C10 C9 H9 120
C9 C10 C11 120.9(3)
C9 C10 H10 119.5
C11 C10 H10 119.5
C6 C11 C10 118.8(3)
C6 C11 C15 122.2(3)
C10 C11 C15 119.0(3)
C7 C12 C14 111.4(3)
C7 C12 C13 111.9(3)
C14 C12 C13 109.9(3)
C7 C12 H12 107.8
C14 C12 H12 107.8
C13 C12 H12 107.8
C12 C13 H13C 109.5
C12 C13 H13B 109.5
H13C C13 H13B 109.5
C12 C13 H13A 109.5
H13C C13 H13A 109.5
H13B C13 H13A 109.5
C12 C14 H14C 109.5
C12 C14 H14B 109.5
H14C C14 H14B 109.5
C12 C14 H14A 109.5
H14C C14 H14A 109.5
H14B C14 H14A 109.5
C16 C15 C11 112.1(3)
C16 C15 C17 109.9(3)
C11 C15 C17 111.7(3)
C16 C15 H15 107.6
C11 C15 H15 107.6
C17 C15 H15 107.6
C15 C16 H16C 109.5
C15 C16 H16B 109.5
H16C C16 H16B 109.5
C15 C16 H16A 109.5
H16C C16 H16A 109.5
H16B C16 H16A 109.5
C15 C17 H17C 109.5
C15 C17 H17B 109.5
H17C C17 H17B 109.5
C15 C17 H17A 109.5
H17C C17 H17A 109.5
H17B C17 H17A 109.5
C19 C18 C23 121.1(3)
C19 C18 N2 120.2(2)
C23 C18 N2 118.6(3)
C20 C19 C18 118.0(3)
C20 C19 C24 119.6(3)
C18 C19 C24 122.4(2)
C21 C20 C19 121.4(3)
C21 C20 H20 119.3
C19 C20 H20 119.3
C22 C21 C20 119.9(3)
C22 C21 H21 120.1
C20 C21 H21 120.1
C21 C22 C23 121.6(3)
C21 C22 H22 119.2
C23 C22 H22 119.2
C22 C23 C18 118.1(3)
C22 C23 C27 120.7(3)
C18 C23 C27 121.1(3)
C25 C24 C19 112.4(3)
C25 C24 C26 109.9(3)
C19 C24 C26 110.2(2)
C25 C24 H24 108
C19 C24 H24 108
C26 C24 H24 108
C24 C25 H25C 109.5
C24 C25 H25B 109.5
H25C C25 H25B 109.5
C24 C25 H25A 109.5
H25C C25 H25A 109.5
H25B C25 H25A 109.5
C24 C26 H26C 109.5
C24 C26 H26B 109.5
H26C C26 H26B 109.5
C24 C26 H26A 109.5
H26C C26 H26A 109.5
H26B C26 H26A 109.5
C23 C27 C29 112.3(3)
C23 C27 C28 111.1(3)
C29 C27 C28 110.4(3)
C23 C27 H27 107.6
C29 C27 H27 107.6
C28 C27 H27 107.6
C27 C28 H28C 109.5
C27 C28 H28B 109.5
H28C C28 H28B 109.5
C27 C28 H28A 109.5
H28C C28 H28A 109.5
H28B C28 H28A 109.5
C27 C29 H29C 109.5
C27 C29 H29B 109.5
H29C C29 H29B 109.5
C27 C29 H29A 109.5
H29C C29 H29A 109.5
H29B C29 H29A 109.5
N3 C30 C35 120.8(3)
N3 C30 C31 122.7(3)
C35 C30 C31 116.5(3)
C32 C31 C30 121.2(3)
C32 C31 H31 119.4
C30 C31 H31 119.4
C33 C32 C31 121.2(3)
C33 C32 H32 119.4
C31 C32 H32 119.4
C32 C33 C34 118.7(3)
C32 C33 H33 120.6
C34 C33 H33 120.6
C35 C34 C33 120.9(4)
C35 C34 H34 119.5
C33 C34 H34 119.5
C34 C35 C30 121.5(3)
C34 C35 H35 119.3
C30 C35 H35 119.3

loop_
_geom_bond_atom_site_label_1
_geom_bond_atom_site_label_2
_geom_bond_distance
Pb N3 2.219(3)
Pb N1 2.340(2)
Pb N2 2.355(2)
N1 C1 1.335(4)
N1 C6 1.447(3)
N2 C3 1.315(4)
N2 C18 1.439(3)
N3 C30 1.376(4)
N3 H3N 0.75(3)
C1 C2 1.401(4)
C1 C4 1.513(4)
C2 C3 1.414(4)
C2 H2 0.95
C3 C5 1.515(4)
C4 H4C 0.98
C4 H4B 0.98
C4 H4A 0.98
C5 H5C 0.98
C5 H5B 0.98
C5 H5A 0.98
C6 C11 1.396(4)
C6 C7 1.406(4)
C7 C8 1.408(4)
C7 C12 1.521(4)
C8 C9 1.373(5)
C8 H8 0.95
C9 C10 1.381(5)
C9 H9 0.95
C10 C11 1.398(4)
C10 H10 0.95
C11 C15 1.532(4)
C12 C14 1.528(5)
C12 C13 1.540(5)
C12 H12 1
C13 H13C 0.98
C13 H13B 0.98
C13 H13A 0.98
C14 H14C 0.98
C14 H14B 0.98
C14 H14A 0.98
C15 C16 1.516(5)
C15 C17 1.534(5)
C15 H15 1
C16 H16C 0.98
C16 H16B 0.98
C16 H16A 0.98
C17 H17C 0.98
C17 H17B 0.98
C17 H17A 0.98
C18 C19 1.409(4)
C18 C23 1.415(4)
C19 C20 1.400(4)
C19 C24 1.525(4)
C20 C21 1.386(4)
C20 H20 0.95
C21 C22 1.376(5)
C21 H21 0.95
C22 C23 1.396(4)
C22 H22 0.95
C23 C27 1.524(4)
C24 C25 1.523(4)
C24 C26 1.540(4)
C24 H24 1
C25 H25C 0.98
C25 H25B 0.98
C25 H25A 0.98
C26 H26C 0.98
C26 H26B 0.98
C26 H26A 0.98
C27 C29 1.527(4)
C27 C28 1.530(5)
C27 H27 1
C28 H28C 0.98
C28 H28B 0.98
C28 H28A 0.98
C29 H29C 0.98
C29 H29B 0.98
C29 H29A 0.98
C30 C35 1.404(4)
C30 C31 1.416(4)
C31 C32 1.384(5)
C31 H31 0.95
C32 C33 1.378(6)
C32 H32 0.95
C33 C34 1.386(6)
C33 H33 0.95
C34 C35 1.385(5)
C34 H34 0.95
C35 H35 0.95
